data_4023487
loop_
_publ_author_name
'Ting Qi'
'Wenfeng Qiu'
'Yunqi Liu'
'Hengjun Zhang'
'Xike Gao'
'Ying Liu'
'Kun Lu'
'Chunyan Du'
'Gui Yu'
'Daoben Zhu'

_publ_section_title
;
 Synthesis, Structures, and Properties of Disubstituted Heteroacenes
 on One Side Containing Both Pyrrole and Thiophene Rings
;
_journal_name_full 'Journal of Organic Chemistry'
_journal_page_first 4638
_journal_page_last 4643
_journal_paper_doi 10.1021/jo800622y
_journal_volume 73
_journal_year 2008
_chemical_formula_moiety 'C22 H22 N2 S'
_chemical_formula_sum 'C22 H22 N2 S'
_chemical_formula_weight 346.48
_chemical_name_systematic
; 
 ? 
;
_space_group_IT_number 14
_symmetry_cell_setting monoclinic
_symmetry_space_group_name_Hall '-P 2ybc'
_symmetry_space_group_name_H-M 'P 1 21/c 1'
_atom_sites_solution_hydrogens geom
_atom_sites_solution_primary direct
_atom_sites_solution_secondary difmap
_audit_creation_method SHELXL-97
_cell_angle_alpha 90.00
_cell_angle_beta 96.34(3)
_cell_angle_gamma 90.00
_cell_formula_units_Z 12
_cell_length_a 32.651(7)
_cell_length_b 10.460(2)
_cell_length_c 15.613(3)
_cell_measurement_reflns_used 9369
_cell_measurement_temperature 113(2)
_cell_measurement_theta_max 27.9
_cell_measurement_theta_min 2.0
_cell_volume 5299.6(18)
_computing_cell_refinement CrystalClear
_computing_data_collection CrystalClear
_computing_data_reduction CrystalClear
_computing_publication_material 'CrystalStructure 3.7.0'
_computing_structure_refinement 'SHELXL-97 (Sheldrick, 1997)'
_computing_structure_solution 'SHELXS-97 (Sheldrick, 1990)'
_diffrn_ambient_temperature 113(2)
_diffrn_detector_area_resol_mean 7.31
_diffrn_measured_fraction_theta_full 0.995
_diffrn_measured_fraction_theta_max 0.995
_diffrn_measurement_device_type 'Rigaku Saturn'
_diffrn_measurement_method '\w and \f scans'
_diffrn_radiation_monochromator confocal
_diffrn_radiation_source 'rotating anode'
_diffrn_radiation_type MoK\a
_diffrn_radiation_wavelength 0.71073
_diffrn_reflns_av_R_equivalents 0.0590
_diffrn_reflns_av_sigmaI/netI 0.0532
_diffrn_reflns_limit_h_max 42
_diffrn_reflns_limit_h_min -42
_diffrn_reflns_limit_k_max 13
_diffrn_reflns_limit_k_min -13
_diffrn_reflns_limit_l_max 20
_diffrn_reflns_limit_l_min -20
_diffrn_reflns_number 48208
_diffrn_reflns_theta_full 27.90
_diffrn_reflns_theta_max 27.90
_diffrn_reflns_theta_min 2.05
_diffrn_standards_decay_% 0
_diffrn_standards_interval_count 0
_diffrn_standards_interval_time 0
_diffrn_standards_number 0
_exptl_absorpt_coefficient_mu 0.190
_exptl_absorpt_correction_T_max 0.9703
_exptl_absorpt_correction_T_min 0.9523
_exptl_absorpt_correction_type multi-scan
_exptl_absorpt_process_details crystalclear
_exptl_crystal_colour colorless
_exptl_crystal_density_diffrn 1.303
_exptl_crystal_density_method 'not measured'
_exptl_crystal_description block
_exptl_crystal_F_000 2208
_exptl_crystal_size_max 0.26
_exptl_crystal_size_mid 0.18
_exptl_crystal_size_min 0.16
_refine_diff_density_max 0.291
_refine_diff_density_min -0.348
_refine_diff_density_rms 0.056
_refine_ls_extinction_method none
_refine_ls_goodness_of_fit_ref 1.124
_refine_ls_hydrogen_treatment constr
_refine_ls_matrix_type full
_refine_ls_number_parameters 682
_refine_ls_number_reflns 12624
_refine_ls_number_restraints 0
_refine_ls_restrained_S_all 1.124
_refine_ls_R_factor_all 0.0695
_refine_ls_R_factor_gt 0.0577
_refine_ls_shift/su_max 0.001
_refine_ls_shift/su_mean 0.000
_refine_ls_structure_factor_coef Fsqd
_refine_ls_weighting_details 'calc w=1/[\s^2^(Fo^2^)+(0.0384P)^2^+2.8598P] where P=(Fo^2^+2Fc^2^)/3'
_refine_ls_weighting_scheme calc
_refine_ls_wR_factor_gt 0.1156
_refine_ls_wR_factor_ref 0.1214
_reflns_number_gt 10966
_reflns_number_total 12624
_reflns_threshold_expression >2sigma(I)
_cod_data_source_file jo800622y-File001.cif
_cod_data_source_block shelxl
_cod_database_code 4023487

loop_
_symmetry_equiv_pos_as_xyz
'x, y, z'
'-x, y+1/2, -z+1/2'
'-x, -y, -z'
'x, -y-1/2, z-1/2'

loop_
_atom_site_label
_atom_site_type_symbol
_atom_site_fract_x
_atom_site_fract_y
_atom_site_fract_z
_atom_site_U_iso_or_equiv
_atom_site_adp_type
_atom_site_occupancy
_atom_site_symmetry_multiplicity
_atom_site_calc_flag
_atom_site_refinement_flags
_atom_site_disorder_assembly
_atom_site_disorder_group
S1 S 0.317748(15) 0.09485(4) 0.46312(3) 0.01956(11) Uani 1 1 d . . .
S2 S 0.359272(15) 0.88089(4) 0.30858(3) 0.02202(11) Uani 1 1 d . . .
N4 N 0.28961(5) 0.61418(15) 0.20109(10) 0.0200(3) Uani 1 1 d . . .
N1 N 0.37661(5) 0.41532(15) 0.47085(10) 0.0199(3) Uani 1 1 d . . .
N2 N 0.27186(5) 0.42375(14) 0.51144(10) 0.0191(3) Uani 1 1 d . . .
C3 C 0.30118(6) 0.33675(17) 0.48982(11) 0.0181(4) Uani 1 1 d . . .
N3 N 0.39758(5) 0.55556(14) 0.23227(10) 0.0191(3) Uani 1 1 d . . .
C24 C 0.36947(6) 0.65047(17) 0.24693(11) 0.0184(4) Uani 1 1 d . . .
C12 C 0.23571(6) 0.35679(18) 0.51893(12) 0.0199(4) Uani 1 1 d . . .
C2 C 0.34332(6) 0.33331(17) 0.47355(11) 0.0185(4) Uani 1 1 d . . .
C6 C 0.41071(6) 0.34201(18) 0.45752(11) 0.0203(4) Uani 1 1 d . . .
C23 C 0.39070(6) 0.75353(18) 0.28704(12) 0.0191(4) Uani 1 1 d . . .
C17 C 0.37738(6) 0.55500(18) 0.47008(12) 0.0217(4) Uani 1 1 d . . .
H17A H 0.3489 0.5869 0.4555 0.026 Uiso 1 1 calc R . .
H17B H 0.3939 0.5838 0.4242 0.026 Uiso 1 1 calc R . .
C13 C 0.19815(6) 0.40243(19) 0.54181(13) 0.0241(4) Uani 1 1 d . . .
H13 H 0.1943 0.4906 0.5533 0.029 Uiso 1 1 calc R . .
C27 C 0.43334(6) 0.72321(18) 0.29976(12) 0.0202(4) Uani 1 1 d . . .
C28 C 0.43656(6) 0.59931(18) 0.26406(12) 0.0198(4) Uani 1 1 d . . .
C25 C 0.32603(6) 0.67348(17) 0.23514(11) 0.0183(4) Uani 1 1 d . . .
C33 C 0.27334(6) 0.81458(18) 0.24759(12) 0.0208(4) Uani 1 1 d . . .
C4 C 0.28355(6) 0.21557(17) 0.48449(12) 0.0188(4) Uani 1 1 d . . .
C43 C 0.27707(6) 0.40325(18) 0.26648(12) 0.0237(4) Uani 1 1 d . . .
H43A H 0.2541 0.4407 0.2946 0.028 Uiso 1 1 calc R . .
H43B H 0.3025 0.4101 0.3072 0.028 Uiso 1 1 calc R . .
C26 C 0.31673(6) 0.79515(18) 0.26394(12) 0.0203(4) Uani 1 1 d . . .
C39 C 0.39092(6) 0.43823(17) 0.18198(12) 0.0203(4) Uani 1 1 d . . .
H39A H 0.4136 0.4280 0.1454 0.024 Uiso 1 1 calc R . .
H39B H 0.3649 0.4460 0.1434 0.024 Uiso 1 1 calc R . .
C40 C 0.38881(6) 0.31974(18) 0.23757(12) 0.0215(4) Uani 1 1 d . . .
H40A H 0.3675 0.3322 0.2772 0.026 Uiso 1 1 calc R . .
H40B H 0.4156 0.3078 0.2730 0.026 Uiso 1 1 calc R . .
C18 C 0.39520(6) 0.61440(18) 0.55541(12) 0.0238(4) Uani 1 1 d . . .
H18A H 0.3764 0.5980 0.5997 0.029 Uiso 1 1 calc R . .
H18B H 0.4221 0.5740 0.5748 0.029 Uiso 1 1 calc R . .
C31 C 0.50643(6) 0.7213(2) 0.34006(13) 0.0264(4) Uani 1 1 d . . .
H31 H 0.5307 0.7609 0.3671 0.032 Uiso 1 1 calc R . .
C34 C 0.24639(7) 0.9157(2) 0.25923(13) 0.0268(4) Uani 1 1 d . . .
H34 H 0.2566 0.9943 0.2835 0.032 Uiso 1 1 calc R . .
C5 C 0.39940(6) 0.21073(18) 0.45208(12) 0.0201(4) Uani 1 1 d . . .
C7 C 0.45074(6) 0.3816(2) 0.44740(12) 0.0248(4) Uani 1 1 d . . .
H7 H 0.4581 0.4695 0.4505 0.030 Uiso 1 1 calc R . .
C10 C 0.42932(6) 0.1190(2) 0.43907(13) 0.0244(4) Uani 1 1 d . . .
H10 H 0.4225 0.0307 0.4367 0.029 Uiso 1 1 calc R . .
C30 C 0.50910(6) 0.6005(2) 0.30164(13) 0.0266(4) Uani 1 1 d . . .
H30 H 0.5353 0.5610 0.3016 0.032 Uiso 1 1 calc R . .
C11 C 0.24165(6) 0.22528(17) 0.50163(11) 0.0187(4) Uani 1 1 d . . .
C38 C 0.25753(6) 0.69866(18) 0.21008(12) 0.0210(4) Uani 1 1 d . . .
C9 C 0.46898(7) 0.1589(2) 0.42967(13) 0.0291(5) Uani 1 1 d . . .
H9 H 0.4895 0.0973 0.4210 0.035 Uiso 1 1 calc R . .
C29 C 0.47444(6) 0.53793(19) 0.26398(12) 0.0228(4) Uani 1 1 d . . .
H29 H 0.4764 0.4557 0.2389 0.027 Uiso 1 1 calc R . .
C20 C 0.27644(6) 0.56026(17) 0.52910(12) 0.0220(4) Uani 1 1 d . . .
H20A H 0.3057 0.5785 0.5487 0.026 Uiso 1 1 calc R . .
H20B H 0.2601 0.5828 0.5767 0.026 Uiso 1 1 calc R . .
C8 C 0.47928(6) 0.2892(2) 0.43284(13) 0.0273(5) Uani 1 1 d . . .
H8 H 0.5066 0.3143 0.4248 0.033 Uiso 1 1 calc R . .
C1 C 0.35634(6) 0.20902(17) 0.46078(12) 0.0194(4) Uani 1 1 d . . .
C21 C 0.26275(6) 0.64467(18) 0.45161(12) 0.0233(4) Uani 1 1 d . . .
H21A H 0.2807 0.6287 0.4056 0.028 Uiso 1 1 calc R . .
H21B H 0.2341 0.6225 0.4288 0.028 Uiso 1 1 calc R . .
C32 C 0.46903(6) 0.78339(19) 0.33897(13) 0.0239(4) Uani 1 1 d . . .
H32 H 0.4675 0.8655 0.3644 0.029 Uiso 1 1 calc R . .
C42 C 0.28256(6) 0.47805(18) 0.18524(12) 0.0221(4) Uani 1 1 d . . .
H42A H 0.3062 0.4422 0.1586 0.027 Uiso 1 1 calc R . .
H42B H 0.2576 0.4673 0.1437 0.027 Uiso 1 1 calc R . .
C16 C 0.20883(6) 0.13972(18) 0.50631(12) 0.0218(4) Uani 1 1 d . . .
H16 H 0.2120 0.0516 0.4939 0.026 Uiso 1 1 calc R . .
C19 C 0.40108(7) 0.75762(19) 0.54607(14) 0.0303(5) Uani 1 1 d . . .
H19A H 0.4186 0.7741 0.5002 0.045 Uiso 1 1 calc R . .
H19B H 0.4142 0.7927 0.6005 0.045 Uiso 1 1 calc R . .
H19C H 0.3742 0.7985 0.5314 0.045 Uiso 1 1 calc R . .
C15 C 0.17186(6) 0.1856(2) 0.52928(13) 0.0261(4) Uani 1 1 d . . .
H15 H 0.1496 0.1282 0.5330 0.031 Uiso 1 1 calc R . .
C35 C 0.20472(7) 0.8991(2) 0.23476(14) 0.0319(5) Uani 1 1 d . . .
H35 H 0.1861 0.9670 0.2423 0.038 Uiso 1 1 calc R . .
C14 C 0.16685(6) 0.3152(2) 0.54709(13) 0.0267(4) Uani 1 1 d . . .
H14 H 0.1412 0.3440 0.5633 0.032 Uiso 1 1 calc R . .
C44 C 0.26798(7) 0.26314(19) 0.24680(14) 0.0309(5) Uani 1 1 d . . .
H44A H 0.2423 0.2559 0.2081 0.046 Uiso 1 1 calc R . .
H44B H 0.2651 0.2174 0.3005 0.046 Uiso 1 1 calc R . .
H44C H 0.2907 0.2258 0.2191 0.046 Uiso 1 1 calc R . .
C41 C 0.37873(7) 0.20044(19) 0.18372(13) 0.0265(4) Uani 1 1 d . . .
H41A H 0.3514 0.2096 0.1514 0.040 Uiso 1 1 calc R . .
H41B H 0.3789 0.1258 0.2217 0.040 Uiso 1 1 calc R . .
H41C H 0.3994 0.1890 0.1434 0.040 Uiso 1 1 calc R . .
C36 C 0.18953(7) 0.7832(2) 0.19905(14) 0.0336(5) Uani 1 1 d . . .
H36 H 0.1607 0.7738 0.1834 0.040 Uiso 1 1 calc R . .
C37 C 0.21557(6) 0.6821(2) 0.18605(13) 0.0273(4) Uani 1 1 d . . .
H37 H 0.2051 0.6040 0.1615 0.033 Uiso 1 1 calc R . .
C22 C 0.26491(8) 0.78539(19) 0.47634(14) 0.0339(5) Uani 1 1 d . . .
H22A H 0.2465 0.8018 0.5206 0.051 Uiso 1 1 calc R . .
H22B H 0.2564 0.8377 0.4254 0.051 Uiso 1 1 calc R . .
H22C H 0.2932 0.8073 0.4990 0.051 Uiso 1 1 calc R . .
S3 S 0.018215(15) 0.44829(4) 0.10596(3) 0.01913(11) Uani 1 1 d . . .
N6 N -0.03606(5) 0.12160(15) 0.11784(10) 0.0212(3) Uani 1 1 d . . .
C47 C -0.00383(6) 0.20918(17) 0.12875(11) 0.0188(4) Uani 1 1 d . . .
C46 C 0.03810(6) 0.21893(17) 0.16625(12) 0.0197(4) Uani 1 1 d . . .
N5 N 0.06824(5) 0.14632(15) 0.21425(10) 0.0213(3) Uani 1 1 d . . .
C55 C -0.06055(6) 0.31449(18) 0.06289(12) 0.0203(4) Uani 1 1 d . . .
C64 C -0.03739(7) -0.01481(17) 0.13863(12) 0.0223(4) Uani 1 1 d . . .
H64A H -0.0627 -0.0324 0.1661 0.027 Uiso 1 1 calc R . .
H64B H -0.0135 -0.0358 0.1809 0.027 Uiso 1 1 calc R . .
C61 C 0.06629(6) 0.01254(18) 0.23919(12) 0.0232(4) Uani 1 1 d . . .
H61A H 0.0387 -0.0055 0.2569 0.028 Uiso 1 1 calc R . .
H61B H 0.0868 -0.0031 0.2896 0.028 Uiso 1 1 calc R . .
C65 C -0.03676(7) -0.10157(18) 0.06033(13) 0.0232(4) Uani 1 1 d . . .
H65A H -0.0571 -0.0702 0.0132 0.028 Uiso 1 1 calc R . .
H65B H -0.0091 -0.0984 0.0399 0.028 Uiso 1 1 calc R . .
C62 C 0.07443(7) -0.07879(19) 0.16715(13) 0.0259(4) Uani 1 1 d . . .
H62A H 0.0546 -0.0613 0.1159 0.031 Uiso 1 1 calc R . .
H62B H 0.1025 -0.0636 0.1511 0.031 Uiso 1 1 calc R . .
C48 C -0.01812(6) 0.32651(17) 0.09477(12) 0.0190(4) Uani 1 1 d . . .
C54 C 0.12307(6) 0.4462(2) 0.21945(12) 0.0234(4) Uani 1 1 d . . .
H54 H 0.1183 0.5291 0.1955 0.028 Uiso 1 1 calc R . .
C50 C 0.10203(6) 0.22473(19) 0.23646(12) 0.0218(4) Uani 1 1 d . . .
C45 C 0.05354(6) 0.34156(17) 0.15737(12) 0.0189(4) Uani 1 1 d . . .
C49 C 0.09407(6) 0.34860(18) 0.20110(12) 0.0205(4) Uani 1 1 d . . .
C60 C -0.09128(6) 0.39736(19) 0.02659(13) 0.0238(4) Uani 1 1 d . . .
H60 H -0.0852 0.4842 0.0155 0.029 Uiso 1 1 calc R . .
C53 C 0.15870(6) 0.4201(2) 0.27296(13) 0.0279(5) Uani 1 1 d . . .
H53 H 0.1784 0.4859 0.2862 0.034 Uiso 1 1 calc R . .
C57 C -0.11060(6) 0.13821(19) 0.05895(13) 0.0265(4) Uani 1 1 d . . .
H57 H -0.1172 0.0515 0.0695 0.032 Uiso 1 1 calc R . .
C51 C 0.13834(6) 0.1990(2) 0.29000(12) 0.0259(4) Uani 1 1 d . . .
H51 H 0.1438 0.1161 0.3134 0.031 Uiso 1 1 calc R . .
C63 C 0.07056(7) -0.2178(2) 0.19346(15) 0.0340(5) Uani 1 1 d . . .
H63A H 0.0912 -0.2368 0.2422 0.051 Uiso 1 1 calc R . .
H63B H 0.0750 -0.2734 0.1448 0.051 Uiso 1 1 calc R . .
H63C H 0.0429 -0.2330 0.2103 0.051 Uiso 1 1 calc R . .
C58 C -0.14024(7) 0.2226(2) 0.02323(15) 0.0313(5) Uani 1 1 d . . .
H58 H -0.1677 0.1933 0.0093 0.038 Uiso 1 1 calc R . .
C56 C -0.07053(6) 0.18500(18) 0.07906(12) 0.0214(4) Uani 1 1 d . . .
C66 C -0.04694(7) -0.23901(19) 0.08161(14) 0.0301(5) Uani 1 1 d . . .
H66A H -0.0276 -0.2691 0.1299 0.045 Uiso 1 1 calc R . .
H66B H -0.0447 -0.2932 0.0311 0.045 Uiso 1 1 calc R . .
H66C H -0.0751 -0.2434 0.0976 0.045 Uiso 1 1 calc R . .
C52 C 0.16604(7) 0.2979(2) 0.30779(13) 0.0291(5) Uani 1 1 d . . .
H52 H 0.1907 0.2825 0.3446 0.035 Uiso 1 1 calc R . .
C59 C -0.13081(7) 0.3502(2) 0.00709(14) 0.0291(5) Uani 1 1 d . . .
H59 H -0.1519 0.4055 -0.0177 0.035 Uiso 1 1 calc R . .

loop_
_atom_site_aniso_label
_atom_site_aniso_U_11
_atom_site_aniso_U_22
_atom_site_aniso_U_33
_atom_site_aniso_U_23
_atom_site_aniso_U_13
_atom_site_aniso_U_12
S1 0.0203(2) 0.0156(2) 0.0227(2) -0.00026(17) 0.00185(18) -0.00037(18)
S2 0.0248(3) 0.0156(2) 0.0259(2) -0.00285(18) 0.0036(2) -0.00089(19)
N4 0.0214(9) 0.0180(8) 0.0199(8) -0.0014(6) -0.0003(6) -0.0010(6)
N1 0.0218(9) 0.0173(8) 0.0205(8) 0.0008(6) 0.0020(6) -0.0022(6)
N2 0.0206(8) 0.0146(8) 0.0221(8) -0.0002(6) 0.0019(6) -0.0005(6)
C3 0.0221(10) 0.0171(9) 0.0146(8) 0.0006(7) -0.0003(7) 0.0005(7)
N3 0.0209(9) 0.0163(8) 0.0199(8) -0.0018(6) 0.0019(6) 0.0007(6)
C24 0.0227(10) 0.0173(9) 0.0155(8) 0.0009(7) 0.0035(7) 0.0008(7)
C12 0.0221(10) 0.0206(9) 0.0164(9) 0.0018(7) 0.0002(7) 0.0000(8)
C2 0.0220(10) 0.0186(9) 0.0146(8) -0.0001(7) 0.0002(7) -0.0029(7)
C6 0.0228(10) 0.0234(10) 0.0143(8) 0.0001(7) 0.0012(7) -0.0012(8)
C23 0.0226(10) 0.0171(9) 0.0180(9) -0.0008(7) 0.0036(7) -0.0017(7)
C17 0.0245(10) 0.0188(9) 0.0216(9) 0.0022(7) 0.0014(8) -0.0049(8)
C13 0.0262(11) 0.0201(10) 0.0263(10) 0.0009(8) 0.0045(8) 0.0034(8)
C27 0.0236(10) 0.0190(9) 0.0186(9) 0.0026(7) 0.0045(7) -0.0026(8)
C28 0.0218(10) 0.0206(9) 0.0172(9) 0.0010(7) 0.0028(7) -0.0016(8)
C25 0.0226(10) 0.0170(9) 0.0150(8) 0.0004(7) 0.0010(7) -0.0020(7)
C33 0.0245(10) 0.0200(9) 0.0182(9) 0.0044(7) 0.0037(8) 0.0014(8)
C4 0.0221(10) 0.0156(9) 0.0185(9) 0.0019(7) 0.0014(7) 0.0008(7)
C43 0.0265(11) 0.0224(10) 0.0218(10) -0.0001(8) 0.0009(8) -0.0003(8)
C26 0.0253(10) 0.0169(9) 0.0191(9) 0.0005(7) 0.0040(8) -0.0004(8)
C39 0.0244(10) 0.0178(9) 0.0181(9) -0.0033(7) -0.0001(8) 0.0018(8)
C40 0.0248(10) 0.0201(10) 0.0192(9) -0.0013(7) 0.0011(8) -0.0023(8)
C18 0.0263(11) 0.0240(10) 0.0210(10) -0.0016(8) 0.0017(8) -0.0056(8)
C31 0.0230(11) 0.0283(11) 0.0277(11) 0.0025(8) 0.0010(8) -0.0071(8)
C34 0.0322(12) 0.0232(10) 0.0258(10) 0.0029(8) 0.0073(9) 0.0061(9)
C5 0.0205(10) 0.0233(10) 0.0165(9) -0.0004(7) 0.0014(7) -0.0012(8)
C7 0.0259(11) 0.0282(11) 0.0203(10) 0.0000(8) 0.0028(8) -0.0069(8)
C10 0.0246(11) 0.0249(10) 0.0237(10) -0.0038(8) 0.0024(8) -0.0025(8)
C30 0.0217(11) 0.0298(11) 0.0287(11) 0.0059(9) 0.0047(8) 0.0024(9)
C11 0.0217(10) 0.0185(9) 0.0153(8) 0.0019(7) -0.0007(7) 0.0011(7)
C38 0.0229(10) 0.0223(10) 0.0179(9) 0.0028(7) 0.0025(8) 0.0008(8)
C9 0.0236(11) 0.0350(12) 0.0289(11) -0.0038(9) 0.0039(9) 0.0017(9)
C29 0.0259(11) 0.0218(10) 0.0214(10) 0.0016(8) 0.0052(8) 0.0018(8)
C20 0.0278(11) 0.0162(9) 0.0222(10) -0.0018(7) 0.0029(8) -0.0006(8)
C8 0.0205(10) 0.0365(12) 0.0254(10) -0.0031(9) 0.0042(8) -0.0061(9)
C1 0.0218(10) 0.0182(9) 0.0177(9) -0.0003(7) 0.0005(7) -0.0012(7)
C21 0.0288(11) 0.0202(10) 0.0212(10) 0.0003(8) 0.0041(8) 0.0026(8)
C32 0.0238(11) 0.0235(10) 0.0250(10) 0.0001(8) 0.0054(8) -0.0042(8)
C42 0.0259(11) 0.0197(9) 0.0205(9) -0.0061(7) 0.0013(8) -0.0038(8)
C16 0.0228(10) 0.0190(9) 0.0234(10) 0.0025(8) 0.0009(8) -0.0015(8)
C19 0.0366(13) 0.0237(11) 0.0310(11) -0.0053(9) 0.0055(9) -0.0059(9)
C15 0.0218(11) 0.0273(11) 0.0291(11) 0.0039(8) 0.0026(8) -0.0031(8)
C35 0.0291(12) 0.0344(12) 0.0325(12) 0.0057(9) 0.0054(9) 0.0112(10)
C14 0.0228(11) 0.0307(11) 0.0272(10) 0.0018(9) 0.0056(8) 0.0047(9)
C44 0.0399(13) 0.0213(10) 0.0325(11) 0.0003(9) 0.0083(10) -0.0035(9)
C41 0.0324(12) 0.0215(10) 0.0255(10) -0.0016(8) 0.0019(9) -0.0047(8)
C36 0.0229(11) 0.0442(14) 0.0336(12) 0.0052(10) 0.0036(9) 0.0047(10)
C37 0.0252(11) 0.0315(11) 0.0251(10) 0.0021(9) 0.0020(8) -0.0010(9)
C22 0.0571(16) 0.0174(10) 0.0276(11) 0.0013(8) 0.0068(10) 0.0034(10)
S3 0.0200(2) 0.0155(2) 0.0217(2) 0.00089(17) 0.00150(18) 0.00084(18)
N6 0.0261(9) 0.0156(8) 0.0221(8) 0.0016(6) 0.0037(7) -0.0007(7)
C47 0.0249(10) 0.0157(9) 0.0169(9) -0.0011(7) 0.0070(7) -0.0009(7)
C46 0.0246(10) 0.0178(9) 0.0169(9) 0.0010(7) 0.0030(7) 0.0043(8)
N5 0.0253(9) 0.0173(8) 0.0211(8) 0.0033(6) 0.0023(7) 0.0044(7)
C55 0.0234(10) 0.0177(9) 0.0201(9) -0.0028(7) 0.0039(8) -0.0021(8)
C64 0.0327(11) 0.0144(9) 0.0208(9) 0.0016(7) 0.0068(8) -0.0014(8)
C61 0.0275(11) 0.0215(10) 0.0212(9) 0.0058(8) 0.0048(8) 0.0045(8)
C65 0.0309(11) 0.0168(9) 0.0227(10) 0.0008(7) 0.0072(8) -0.0029(8)
C62 0.0305(12) 0.0223(10) 0.0255(10) 0.0020(8) 0.0061(9) 0.0045(8)
C48 0.0220(10) 0.0152(9) 0.0203(9) -0.0009(7) 0.0049(7) 0.0003(7)
C54 0.0214(10) 0.0251(10) 0.0241(10) -0.0003(8) 0.0041(8) 0.0029(8)
C50 0.0255(11) 0.0236(10) 0.0172(9) -0.0010(7) 0.0063(8) 0.0038(8)
C45 0.0216(10) 0.0180(9) 0.0172(9) -0.0001(7) 0.0026(7) 0.0029(7)
C49 0.0227(10) 0.0224(10) 0.0170(9) -0.0015(7) 0.0051(7) 0.0050(8)
C60 0.0245(11) 0.0189(9) 0.0281(10) -0.0010(8) 0.0030(8) 0.0000(8)
C53 0.0232(11) 0.0341(12) 0.0266(11) -0.0001(9) 0.0033(8) -0.0005(9)
C57 0.0277(11) 0.0206(10) 0.0316(11) -0.0016(8) 0.0051(9) -0.0054(8)
C51 0.0271(11) 0.0297(11) 0.0210(10) 0.0044(8) 0.0035(8) 0.0100(9)
C63 0.0411(14) 0.0225(11) 0.0393(13) 0.0025(9) 0.0082(10) 0.0037(10)
C58 0.0225(11) 0.0303(12) 0.0405(13) -0.0061(10) 0.0007(9) -0.0047(9)
C56 0.0234(10) 0.0193(9) 0.0215(9) -0.0015(7) 0.0031(8) -0.0002(8)
C66 0.0453(14) 0.0177(10) 0.0293(11) -0.0021(8) 0.0136(10) -0.0042(9)
C52 0.0227(11) 0.0410(13) 0.0233(10) 0.0037(9) 0.0008(8) 0.0063(9)
C59 0.0231(11) 0.0251(11) 0.0383(12) -0.0014(9) 0.0003(9) 0.0025(8)

loop_
_atom_type_symbol
_atom_type_description
_atom_type_scat_dispersion_real
_atom_type_scat_dispersion_imag
_atom_type_scat_source
C C 0.0033 0.0016 'International Tables Vol C Tables 4.2.6.8 and 6.1.1.4'
H H 0.0000 0.0000 'International Tables Vol C Tables 4.2.6.8 and 6.1.1.4'
N N 0.0061 0.0033 'International Tables Vol C Tables 4.2.6.8 and 6.1.1.4'
S S 0.1246 0.1234 'International Tables Vol C Tables 4.2.6.8 and 6.1.1.4'

loop_
_geom_angle_atom_site_label_1
_geom_angle_atom_site_label_2
_geom_angle_atom_site_label_3
_geom_angle
_geom_angle_site_symmetry_1
_geom_angle_site_symmetry_3
_geom_angle_publ_flag
C1 S1 C4 89.28(9) . . ?
C26 S2 C23 89.41(9) . . ?
C38 N4 C25 107.44(15) . . ?
C38 N4 C42 122.09(16) . . ?
C25 N4 C42 127.66(16) . . ?
C6 N1 C2 107.88(15) . . ?
C6 N1 C17 122.47(16) . . ?
C2 N1 C17 129.20(16) . . ?
C12 N2 C3 107.77(15) . . ?
C12 N2 C20 123.24(16) . . ?
C3 N2 C20 128.91(16) . . ?
N2 C3 C4 108.65(16) . . ?
N2 C3 C2 139.79(17) . . ?
C4 C3 C2 111.54(16) . . ?
C24 N3 C28 107.55(15) . . ?
C24 N3 C39 128.89(16) . . ?
C28 N3 C39 122.98(16) . . ?
N3 C24 C23 108.80(16) . . ?
N3 C24 C25 139.77(17) . . ?
C23 C24 C25 111.41(16) . . ?
N2 C12 C13 128.82(18) . . ?
N2 C12 C11 109.73(16) . . ?
C13 C12 C11 121.43(18) . . ?
C1 C2 N1 108.71(17) . . ?
C1 C2 C3 111.44(16) . . ?
N1 C2 C3 139.73(17) . . ?
N1 C6 C7 129.08(18) . . ?
N1 C6 C5 109.61(16) . . ?
C7 C6 C5 121.29(18) . . ?
C24 C23 C27 108.77(17) . . ?
C24 C23 S2 113.92(15) . . ?
C27 C23 S2 137.31(15) . . ?
N1 C17 C18 113.90(16) . . ?
N1 C17 H17A 108.8 . . ?
C18 C17 H17A 108.8 . . ?
N1 C17 H17B 108.8 . . ?
C18 C17 H17B 108.8 . . ?
H17A C17 H17B 107.7 . . ?
C14 C13 C12 117.77(18) . . ?
C14 C13 H13 121.1 . . ?
C12 C13 H13 121.1 . . ?
C32 C27 C28 119.13(18) . . ?
C32 C27 C23 135.60(18) . . ?
C28 C27 C23 105.24(17) . . ?
N3 C28 C29 128.69(18) . . ?
N3 C28 C27 109.63(17) . . ?
C29 C28 C27 121.68(18) . . ?
N4 C25 C26 108.78(17) . . ?
N4 C25 C24 140.05(17) . . ?
C26 C25 C24 111.12(17) . . ?
C34 C33 C38 119.58(19) . . ?
C34 C33 C26 135.27(19) . . ?
C38 C33 C26 105.15(17) . . ?
C3 C4 C11 108.85(16) . . ?
C3 C4 S1 113.72(14) . . ?
C11 C4 S1 137.38(14) . . ?
C42 C43 C44 111.50(16) . . ?
C42 C43 H43A 109.3 . . ?
C44 C43 H43A 109.3 . . ?
C42 C43 H43B 109.3 . . ?
C44 C43 H43B 109.3 . . ?
H43A C43 H43B 108.0 . . ?
C25 C26 C33 108.65(17) . . ?
C25 C26 S2 114.10(15) . . ?
C33 C26 S2 137.25(15) . . ?
N3 C39 C40 113.08(15) . . ?
N3 C39 H39A 109.0 . . ?
C40 C39 H39A 109.0 . . ?
N3 C39 H39B 109.0 . . ?
C40 C39 H39B 109.0 . . ?
H39A C39 H39B 107.8 . . ?
C39 C40 C41 111.99(16) . . ?
C39 C40 H40A 109.2 . . ?
C41 C40 H40A 109.2 . . ?
C39 C40 H40B 109.2 . . ?
C41 C40 H40B 109.2 . . ?
H40A C40 H40B 107.9 . . ?
C19 C18 C17 110.95(16) . . ?
C19 C18 H18A 109.4 . . ?
C17 C18 H18A 109.4 . . ?
C19 C18 H18B 109.4 . . ?
C17 C18 H18B 109.4 . . ?
H18A C18 H18B 108.0 . . ?
C32 C31 C30 120.88(19) . . ?
C32 C31 H31 119.6 . . ?
C30 C31 H31 119.6 . . ?
C35 C34 C33 118.8(2) . . ?
C35 C34 H34 120.6 . . ?
C33 C34 H34 120.6 . . ?
C10 C5 C6 119.33(18) . . ?
C10 C5 C1 135.68(18) . . ?
C6 C5 C1 104.97(16) . . ?
C8 C7 C6 117.98(19) . . ?
C8 C7 H7 121.0 . . ?
C6 C7 H7 121.0 . . ?
C9 C10 C5 118.98(19) . . ?
C9 C10 H10 120.5 . . ?
C5 C10 H10 120.5 . . ?
C29 C30 C31 121.42(19) . . ?
C29 C30 H30 119.3 . . ?
C31 C30 H30 119.3 . . ?
C16 C11 C12 119.13(18) . . ?
C16 C11 C4 135.86(18) . . ?
C12 C11 C4 105.00(16) . . ?
N4 C38 C37 128.66(18) . . ?
N4 C38 C33 109.94(17) . . ?
C37 C38 C33 121.38(18) . . ?
C10 C9 C8 120.9(2) . . ?
C10 C9 H9 119.6 . . ?
C8 C9 H9 119.6 . . ?
C30 C29 C28 117.84(19) . . ?
C30 C29 H29 121.1 . . ?
C28 C29 H29 121.1 . . ?
N2 C20 C21 113.70(16) . . ?
N2 C20 H20A 108.8 . . ?
C21 C20 H20A 108.8 . . ?
N2 C20 H20B 108.8 . . ?
C21 C20 H20B 108.8 . . ?
H20A C20 H20B 107.7 . . ?
C7 C8 C9 121.52(19) . . ?
C7 C8 H8 119.2 . . ?
C9 C8 H8 119.2 . . ?
C2 C1 C5 108.80(17) . . ?
C2 C1 S1 113.93(14) . . ?
C5 C1 S1 137.23(15) . . ?
C22 C21 C20 110.95(16) . . ?
C22 C21 H21A 109.4 . . ?
C20 C21 H21A 109.4 . . ?
C22 C21 H21B 109.4 . . ?
C20 C21 H21B 109.4 . . ?
H21A C21 H21B 108.0 . . ?
C31 C32 C27 119.00(19) . . ?
C31 C32 H32 120.5 . . ?
C27 C32 H32 120.5 . . ?
N4 C42 C43 113.09(15) . . ?
N4 C42 H42A 109.0 . . ?
C43 C42 H42A 109.0 . . ?
N4 C42 H42B 109.0 . . ?
C43 C42 H42B 109.0 . . ?
H42A C42 H42B 107.8 . . ?
C15 C16 C11 119.05(18) . . ?
C15 C16 H16 120.5 . . ?
C11 C16 H16 120.5 . . ?
C18 C19 H19A 109.5 . . ?
C18 C19 H19B 109.5 . . ?
H19A C19 H19B 109.5 . . ?
C18 C19 H19C 109.5 . . ?
H19A C19 H19C 109.5 . . ?
H19B C19 H19C 109.5 . . ?
C16 C15 C14 120.86(19) . . ?
C16 C15 H15 119.6 . . ?
C14 C15 H15 119.6 . . ?
C34 C35 C36 120.8(2) . . ?
C34 C35 H35 119.6 . . ?
C36 C35 H35 119.6 . . ?
C13 C14 C15 121.74(19) . . ?
C13 C14 H14 119.1 . . ?
C15 C14 H14 119.1 . . ?
C43 C44 H44A 109.5 . . ?
C43 C44 H44B 109.5 . . ?
H44A C44 H44B 109.5 . . ?
C43 C44 H44C 109.5 . . ?
H44A C44 H44C 109.5 . . ?
H44B C44 H44C 109.5 . . ?
C40 C41 H41A 109.5 . . ?
C40 C41 H41B 109.5 . . ?
H41A C41 H41B 109.5 . . ?
C40 C41 H41C 109.5 . . ?
H41A C41 H41C 109.5 . . ?
H41B C41 H41C 109.5 . . ?
C37 C36 C35 121.5(2) . . ?
C37 C36 H36 119.3 . . ?
C35 C36 H36 119.3 . . ?
C36 C37 C38 117.9(2) . . ?
C36 C37 H37 121.1 . . ?
C38 C37 H37 121.1 . . ?
C21 C22 H22A 109.5 . . ?
C21 C22 H22B 109.5 . . ?
H22A C22 H22B 109.5 . . ?
C21 C22 H22C 109.5 . . ?
H22A C22 H22C 109.5 . . ?
H22B C22 H22C 109.5 . . ?
C48 S3 C45 89.23(9) . . ?
C56 N6 C47 107.76(15) . . ?
C56 N6 C64 121.33(16) . . ?
C47 N6 C64 130.89(17) . . ?
N6 C47 C48 108.39(17) . . ?
N6 C47 C46 140.62(17) . . ?
C48 C47 C46 110.92(16) . . ?
C45 C46 N5 108.29(17) . . ?
C45 C46 C47 111.45(16) . . ?
N5 C46 C47 140.10(18) . . ?
C50 N5 C46 107.87(16) . . ?
C50 N5 C61 123.94(16) . . ?
C46 N5 C61 128.19(17) . . ?
C60 C55 C56 119.63(18) . . ?
C60 C55 C48 135.53(18) . . ?
C56 C55 C48 104.77(17) . . ?
N6 C64 C65 113.50(15) . . ?
N6 C64 H64A 108.9 . . ?
C65 C64 H64A 108.9 . . ?
N6 C64 H64B 108.9 . . ?
C65 C64 H64B 108.9 . . ?
H64A C64 H64B 107.7 . . ?
N5 C61 C62 112.92(16) . . ?
N5 C61 H61A 109.0 . . ?
C62 C61 H61A 109.0 . . ?
N5 C61 H61B 109.0 . . ?
C62 C61 H61B 109.0 . . ?
H61A C61 H61B 107.8 . . ?
C66 C65 C64 111.40(16) . . ?
C66 C65 H65A 109.3 . . ?
C64 C65 H65A 109.3 . . ?
C66 C65 H65B 109.3 . . ?
C64 C65 H65B 109.3 . . ?
H65A C65 H65B 108.0 . . ?
C63 C62 C61 111.99(17) . . ?
C63 C62 H62A 109.2 . . ?
C61 C62 H62A 109.2 . . ?
C63 C62 H62B 109.2 . . ?
C61 C62 H62B 109.2 . . ?
H62A C62 H62B 107.9 . . ?
C47 C48 C55 109.05(17) . . ?
C47 C48 S3 114.23(15) . . ?
C55 C48 S3 136.64(15) . . ?
C53 C54 C49 118.94(19) . . ?
C53 C54 H54 120.5 . . ?
C49 C54 H54 120.5 . . ?
N5 C50 C51 129.29(18) . . ?
N5 C50 C49 109.61(17) . . ?
C51 C50 C49 120.94(19) . . ?
C46 C45 C49 109.16(17) . . ?
C46 C45 S3 114.16(14) . . ?
C49 C45 S3 136.37(15) . . ?
C54 C49 C50 119.66(18) . . ?
C54 C49 C45 135.08(18) . . ?
C50 C49 C45 105.06(17) . . ?
C59 C60 C55 118.57(18) . . ?
C59 C60 H60 120.7 . . ?
C55 C60 H60 120.7 . . ?
C54 C53 C52 120.8(2) . . ?
C54 C53 H53 119.6 . . ?
C52 C53 H53 119.6 . . ?
C58 C57 C56 117.57(19) . . ?
C58 C57 H57 121.2 . . ?
C56 C57 H57 121.2 . . ?
C52 C51 C50 117.93(19) . . ?
C52 C51 H51 121.0 . . ?
C50 C51 H51 121.0 . . ?
C62 C63 H63A 109.5 . . ?
C62 C63 H63B 109.5 . . ?
H63A C63 H63B 109.5 . . ?
C62 C63 H63C 109.5 . . ?
H63A C63 H63C 109.5 . . ?
H63B C63 H63C 109.5 . . ?
C57 C58 C59 121.6(2) . . ?
C57 C58 H58 119.2 . . ?
C59 C58 H58 119.2 . . ?
N6 C56 C57 128.63(18) . . ?
N6 C56 C55 110.01(17) . . ?
C57 C56 C55 121.33(18) . . ?
C65 C66 H66A 109.5 . . ?
C65 C66 H66B 109.5 . . ?
H66A C66 H66B 109.5 . . ?
C65 C66 H66C 109.5 . . ?
H66A C66 H66C 109.5 . . ?
H66B C66 H66C 109.5 . . ?
C51 C52 C53 121.7(2) . . ?
C51 C52 H52 119.2 . . ?
C53 C52 H52 119.2 . . ?
C60 C59 C58 121.3(2) . . ?
C60 C59 H59 119.4 . . ?
C58 C59 H59 119.4 . . ?

loop_
_geom_bond_atom_site_label_1
_geom_bond_atom_site_label_2
_geom_bond_distance
_geom_bond_site_symmetry_2
_geom_bond_publ_flag
S1 C1 1.7393(19) . ?
S1 C4 1.7419(19) . ?
S2 C26 1.734(2) . ?
S2 C23 1.737(2) . ?
N4 C38 1.389(2) . ?
N4 C25 1.394(2) . ?
N4 C42 1.459(2) . ?
N1 C6 1.386(2) . ?
N1 C2 1.389(2) . ?
N1 C17 1.461(2) . ?
N2 C12 1.389(2) . ?
N2 C3 1.389(2) . ?
N2 C20 1.459(2) . ?
C3 C4 1.391(3) . ?
C3 C2 1.427(3) . ?
N3 C24 1.388(2) . ?
N3 C28 1.391(2) . ?
N3 C39 1.460(2) . ?
C24 C23 1.392(3) . ?
C24 C25 1.430(3) . ?
C12 C13 1.399(3) . ?
C12 C11 1.419(3) . ?
C2 C1 1.389(3) . ?
C6 C7 1.396(3) . ?
C6 C5 1.422(3) . ?
C23 C27 1.420(3) . ?
C17 C18 1.526(3) . ?
C17 H17A 0.9900 . ?
C17 H17B 0.9900 . ?
C13 C14 1.379(3) . ?
C13 H13 0.9500 . ?
C27 C32 1.404(3) . ?
C27 C28 1.419(3) . ?
C28 C29 1.394(3) . ?
C25 C26 1.394(3) . ?
C33 C34 1.400(3) . ?
C33 C38 1.419(3) . ?
C33 C26 1.426(3) . ?
C4 C11 1.427(3) . ?
C43 C42 1.518(3) . ?
C43 C44 1.520(3) . ?
C43 H43A 0.9900 . ?
C43 H43B 0.9900 . ?
C39 C40 1.519(3) . ?
C39 H39A 0.9900 . ?
C39 H39B 0.9900 . ?
C40 C41 1.520(3) . ?
C40 H40A 0.9900 . ?
C40 H40B 0.9900 . ?
C18 C19 1.519(3) . ?
C18 H18A 0.9900 . ?
C18 H18B 0.9900 . ?
C31 C32 1.382(3) . ?
C31 C30 1.406(3) . ?
C31 H31 0.9500 . ?
C34 C35 1.383(3) . ?
C34 H34 0.9500 . ?
C5 C10 1.400(3) . ?
C5 C1 1.427(3) . ?
C7 C8 1.379(3) . ?
C7 H7 0.9500 . ?
C10 C9 1.384(3) . ?
C10 H10 0.9500 . ?
C30 C29 1.381(3) . ?
C30 H30 0.9500 . ?
C11 C16 1.404(3) . ?
C38 C37 1.391(3) . ?
C9 C8 1.403(3) . ?
C9 H9 0.9500 . ?
C29 H29 0.9500 . ?
C20 C21 1.524(3) . ?
C20 H20A 0.9900 . ?
C20 H20B 0.9900 . ?
C8 H8 0.9500 . ?
C21 C22 1.521(3) . ?
C21 H21A 0.9900 . ?
C21 H21B 0.9900 . ?
C32 H32 0.9500 . ?
C42 H42A 0.9900 . ?
C42 H42B 0.9900 . ?
C16 C15 1.382(3) . ?
C16 H16 0.9500 . ?
C19 H19A 0.9800 . ?
C19 H19B 0.9800 . ?
C19 H19C 0.9800 . ?
C15 C14 1.398(3) . ?
C15 H15 0.9500 . ?
C35 C36 1.401(3) . ?
C35 H35 0.9500 . ?
C14 H14 0.9500 . ?
C44 H44A 0.9800 . ?
C44 H44B 0.9800 . ?
C44 H44C 0.9800 . ?
C41 H41A 0.9800 . ?
C41 H41B 0.9800 . ?
C41 H41C 0.9800 . ?
C36 C37 1.386(3) . ?
C36 H36 0.9500 . ?
C37 H37 0.9500 . ?
C22 H22A 0.9800 . ?
C22 H22B 0.9800 . ?
C22 H22C 0.9800 . ?
S3 C48 1.7364(19) . ?
S3 C45 1.7368(19) . ?
N6 C56 1.387(2) . ?
N6 C47 1.391(2) . ?
N6 C64 1.465(2) . ?
C47 C48 1.397(3) . ?
C47 C46 1.432(3) . ?
C46 C45 1.391(3) . ?
C46 N5 1.394(2) . ?
N5 C50 1.388(3) . ?
N5 C61 1.456(2) . ?
C55 C60 1.398(3) . ?
C55 C56 1.422(3) . ?
C55 C48 1.425(3) . ?
C64 C65 1.524(3) . ?
C64 H64A 0.9900 . ?
C64 H64B 0.9900 . ?
C61 C62 1.521(3) . ?
C61 H61A 0.9900 . ?
C61 H61B 0.9900 . ?
C65 C66 1.520(3) . ?
C65 H65A 0.9900 . ?
C65 H65B 0.9900 . ?
C62 C63 1.520(3) . ?
C62 H62A 0.9900 . ?
C62 H62B 0.9900 . ?
C54 C53 1.383(3) . ?
C54 C49 1.401(3) . ?
C54 H54 0.9500 . ?
C50 C51 1.399(3) . ?
C50 C49 1.421(3) . ?
C45 C49 1.422(3) . ?
C60 C59 1.384(3) . ?
C60 H60 0.9500 . ?
C53 C52 1.399(3) . ?
C53 H53 0.9500 . ?
C57 C58 1.381(3) . ?
C57 C56 1.400(3) . ?
C57 H57 0.9500 . ?
C51 C52 1.382(3) . ?
C51 H51 0.9500 . ?
C63 H63A 0.9800 . ?
C63 H63B 0.9800 . ?
C63 H63C 0.9800 . ?
C58 C59 1.398(3) . ?
C58 H58 0.9500 . ?
C66 H66A 0.9800 . ?
C66 H66B 0.9800 . ?
C66 H66C 0.9800 . ?
C52 H52 0.9500 . ?
C59 H59 0.9500 . ?

loop_
_geom_torsion_atom_site_label_1
_geom_torsion_atom_site_label_2
_geom_torsion_atom_site_label_3
_geom_torsion_atom_site_label_4
_geom_torsion
_geom_torsion_site_symmetry_1
_geom_torsion_site_symmetry_2
_geom_torsion_site_symmetry_3
_geom_torsion_site_symmetry_4
_geom_torsion_publ_flag
C12 N2 C3 C4 -0.5(2) . . . . ?
C20 N2 C3 C4 176.14(17) . . . . ?
C12 N2 C3 C2 -178.7(2) . . . . ?
C20 N2 C3 C2 -2.1(4) . . . . ?
C28 N3 C24 C23 0.5(2) . . . . ?
C39 N3 C24 C23 -170.78(17) . . . . ?
C28 N3 C24 C25 -178.0(2) . . . . ?
C39 N3 C24 C25 10.8(4) . . . . ?
C3 N2 C12 C13 178.12(19) . . . . ?
C20 N2 C12 C13 1.2(3) . . . . ?
C3 N2 C12 C11 -0.2(2) . . . . ?
C20 N2 C12 C11 -177.11(16) . . . . ?
C6 N1 C2 C1 -0.8(2) . . . . ?
C17 N1 C2 C1 171.54(17) . . . . ?
C6 N1 C2 C3 174.7(2) . . . . ?
C17 N1 C2 C3 -13.0(4) . . . . ?
N2 C3 C2 C1 175.2(2) . . . . ?
C4 C3 C2 C1 -2.9(2) . . . . ?
N2 C3 C2 N1 -0.2(4) . . . . ?
C4 C3 C2 N1 -178.3(2) . . . . ?
C2 N1 C6 C7 177.68(18) . . . . ?
C17 N1 C6 C7 4.7(3) . . . . ?
C2 N1 C6 C5 -0.4(2) . . . . ?
C17 N1 C6 C5 -173.35(16) . . . . ?
N3 C24 C23 C27 -1.0(2) . . . . ?
C25 C24 C23 C27 177.90(15) . . . . ?
N3 C24 C23 S2 179.45(12) . . . . ?
C25 C24 C23 S2 -1.6(2) . . . . ?
C26 S2 C23 C24 0.39(15) . . . . ?
C26 S2 C23 C27 -179.0(2) . . . . ?
C6 N1 C17 C18 -82.8(2) . . . . ?
C2 N1 C17 C18 105.8(2) . . . . ?
N2 C12 C13 C14 -178.20(18) . . . . ?
C11 C12 C13 C14 0.0(3) . . . . ?
C24 C23 C27 C32 -176.6(2) . . . . ?
S2 C23 C27 C32 2.8(4) . . . . ?
C24 C23 C27 C28 1.1(2) . . . . ?
S2 C23 C27 C28 -179.49(17) . . . . ?
C24 N3 C28 C29 -179.93(19) . . . . ?
C39 N3 C28 C29 -8.1(3) . . . . ?
C24 N3 C28 C27 0.3(2) . . . . ?
C39 N3 C28 C27 172.14(16) . . . . ?
C32 C27 C28 N3 177.32(16) . . . . ?
C23 C27 C28 N3 -0.9(2) . . . . ?
C32 C27 C28 C29 -2.5(3) . . . . ?
C23 C27 C28 C29 179.33(17) . . . . ?
C38 N4 C25 C26 -0.9(2) . . . . ?
C42 N4 C25 C26 -161.98(17) . . . . ?
C38 N4 C25 C24 -178.1(2) . . . . ?
C42 N4 C25 C24 20.8(4) . . . . ?
N3 C24 C25 N4 -2.1(4) . . . . ?
C23 C24 C25 N4 179.5(2) . . . . ?
N3 C24 C25 C26 -179.2(2) . . . . ?
C23 C24 C25 C26 2.4(2) . . . . ?
N2 C3 C4 C11 1.0(2) . . . . ?
C2 C3 C4 C11 179.79(15) . . . . ?
N2 C3 C4 S1 -176.89(12) . . . . ?
C2 C3 C4 S1 1.9(2) . . . . ?
C1 S1 C4 C3 -0.27(15) . . . . ?
C1 S1 C4 C11 -177.4(2) . . . . ?
N4 C25 C26 C33 -0.3(2) . . . . ?
C24 C25 C26 C33 177.78(15) . . . . ?
N4 C25 C26 S2 179.81(12) . . . . ?
C24 C25 C26 S2 -2.1(2) . . . . ?
C34 C33 C26 C25 -177.8(2) . . . . ?
C38 C33 C26 C25 1.4(2) . . . . ?
C34 C33 C26 S2 2.1(4) . . . . ?
C38 C33 C26 S2 -178.78(17) . . . . ?
C23 S2 C26 C25 1.02(15) . . . . ?
C23 S2 C26 C33 -178.8(2) . . . . ?
C24 N3 C39 C40 -103.8(2) . . . . ?
C28 N3 C39 C40 86.2(2) . . . . ?
N3 C39 C40 C41 175.79(16) . . . . ?
N1 C17 C18 C19 171.39(17) . . . . ?
C38 C33 C34 C35 0.9(3) . . . . ?
C26 C33 C34 C35 179.9(2) . . . . ?
N1 C6 C5 C10 -179.70(16) . . . . ?
C7 C6 C5 C10 2.1(3) . . . . ?
N1 C6 C5 C1 1.4(2) . . . . ?
C7 C6 C5 C1 -176.88(17) . . . . ?
N1 C6 C7 C8 -178.56(18) . . . . ?
C5 C6 C7 C8 -0.7(3) . . . . ?
C6 C5 C10 C9 -1.6(3) . . . . ?
C1 C5 C10 C9 176.9(2) . . . . ?
C32 C31 C30 C29 -2.1(3) . . . . ?
N2 C12 C11 C16 179.53(16) . . . . ?
C13 C12 C11 C16 1.0(3) . . . . ?
N2 C12 C11 C4 0.9(2) . . . . ?
C13 C12 C11 C4 -177.65(17) . . . . ?
C3 C4 C11 C16 -179.5(2) . . . . ?
S1 C4 C11 C16 -2.3(4) . . . . ?
C3 C4 C11 C12 -1.1(2) . . . . ?
S1 C4 C11 C12 176.04(17) . . . . ?
C25 N4 C38 C37 -179.67(19) . . . . ?
C42 N4 C38 C37 -17.3(3) . . . . ?
C25 N4 C38 C33 1.8(2) . . . . ?
C42 N4 C38 C33 164.16(16) . . . . ?
C34 C33 C38 N4 177.33(17) . . . . ?
C26 C33 C38 N4 -2.0(2) . . . . ?
C34 C33 C38 C37 -1.3(3) . . . . ?
C26 C33 C38 C37 179.40(18) . . . . ?
C5 C10 C9 C8 -0.1(3) . . . . ?
C31 C30 C29 C28 0.9(3) . . . . ?
N3 C28 C29 C30 -178.44(18) . . . . ?
C27 C28 C29 C30 1.3(3) . . . . ?
C12 N2 C20 C21 -87.1(2) . . . . ?
C3 N2 C20 C21 96.7(2) . . . . ?
C6 C7 C8 C9 -1.1(3) . . . . ?
C10 C9 C8 C7 1.6(3) . . . . ?
N1 C2 C1 C5 1.7(2) . . . . ?
C3 C2 C1 C5 -175.19(15) . . . . ?
N1 C2 C1 S1 179.65(12) . . . . ?
C3 C2 C1 S1 2.8(2) . . . . ?
C10 C5 C1 C2 179.5(2) . . . . ?
C6 C5 C1 C2 -1.8(2) . . . . ?
C10 C5 C1 S1 2.2(4) . . . . ?
C6 C5 C1 S1 -179.12(17) . . . . ?
C4 S1 C1 C2 -1.47(15) . . . . ?
C4 S1 C1 C5 175.7(2) . . . . ?
N2 C20 C21 C22 175.21(17) . . . . ?
C30 C31 C32 C27 0.8(3) . . . . ?
C28 C27 C32 C31 1.4(3) . . . . ?
C23 C27 C32 C31 178.8(2) . . . . ?
C38 N4 C42 C43 -80.8(2) . . . . ?
C25 N4 C42 C43 77.8(2) . . . . ?
C44 C43 C42 N4 177.55(17) . . . . ?
C12 C11 C16 C15 -1.2(3) . . . . ?
C4 C11 C16 C15 176.9(2) . . . . ?
C11 C16 C15 C14 0.5(3) . . . . ?
C33 C34 C35 C36 0.1(3) . . . . ?
C12 C13 C14 C15 -0.8(3) . . . . ?
C16 C15 C14 C13 0.6(3) . . . . ?
C34 C35 C36 C37 -0.8(3) . . . . ?
C35 C36 C37 C38 0.4(3) . . . . ?
N4 C38 C37 C36 -177.69(19) . . . . ?
C33 C38 C37 C36 0.7(3) . . . . ?
C56 N6 C47 C48 -1.4(2) . . . . ?
C64 N6 C47 C48 177.35(18) . . . . ?
C56 N6 C47 C46 175.1(2) . . . . ?
C64 N6 C47 C46 -6.2(4) . . . . ?
N6 C47 C46 C45 -177.6(2) . . . . ?
C48 C47 C46 C45 -1.1(2) . . . . ?
N6 C47 C46 N5 -2.9(4) . . . . ?
C48 C47 C46 N5 173.5(2) . . . . ?
C45 C46 N5 C50 1.1(2) . . . . ?
C47 C46 N5 C50 -173.6(2) . . . . ?
C45 C46 N5 C61 -179.34(17) . . . . ?
C47 C46 N5 C61 5.9(4) . . . . ?
C56 N6 C64 C65 75.9(2) . . . . ?
C47 N6 C64 C65 -102.7(2) . . . . ?
C50 N5 C61 C62 -100.5(2) . . . . ?
C46 N5 C61 C62 80.0(2) . . . . ?
N6 C64 C65 C66 -168.37(18) . . . . ?
N5 C61 C62 C63 -177.73(18) . . . . ?
N6 C47 C48 C55 1.1(2) . . . . ?
C46 C47 C48 C55 -176.53(15) . . . . ?
N6 C47 C48 S3 178.34(12) . . . . ?
C46 C47 C48 S3 0.7(2) . . . . ?
C60 C55 C48 C47 176.3(2) . . . . ?
C56 C55 C48 C47 -0.4(2) . . . . ?
C60 C55 C48 S3 0.0(4) . . . . ?
C56 C55 C48 S3 -176.71(17) . . . . ?
C45 S3 C48 C47 -0.11(15) . . . . ?
C45 S3 C48 C55 176.1(2) . . . . ?
C46 N5 C50 C51 174.19(19) . . . . ?
C61 N5 C50 C51 -5.4(3) . . . . ?
C46 N5 C50 C49 -1.2(2) . . . . ?
C61 N5 C50 C49 179.26(16) . . . . ?
N5 C46 C45 C49 -0.7(2) . . . . ?
C47 C46 C45 C49 175.72(15) . . . . ?
N5 C46 C45 S3 -175.30(12) . . . . ?
C47 C46 C45 S3 1.1(2) . . . . ?
C48 S3 C45 C46 -0.56(15) . . . . ?
C48 S3 C45 C49 -173.2(2) . . . . ?
C53 C54 C49 C50 -1.0(3) . . . . ?
C53 C54 C49 C45 172.9(2) . . . . ?
N5 C50 C49 C54 176.32(17) . . . . ?
C51 C50 C49 C54 0.5(3) . . . . ?
N5 C50 C49 C45 0.8(2) . . . . ?
C51 C50 C49 C45 -175.05(17) . . . . ?
C46 C45 C49 C54 -174.6(2) . . . . ?
S3 C45 C49 C54 -1.7(4) . . . . ?
C46 C45 C49 C50 -0.1(2) . . . . ?
S3 C45 C49 C50 172.85(16) . . . . ?
C56 C55 C60 C59 -0.2(3) . . . . ?
C48 C55 C60 C59 -176.5(2) . . . . ?
C49 C54 C53 C52 0.6(3) . . . . ?
N5 C50 C51 C52 -174.51(19) . . . . ?
C49 C50 C51 C52 0.4(3) . . . . ?
C56 C57 C58 C59 0.3(3) . . . . ?
C47 N6 C56 C57 -176.80(19) . . . . ?
C64 N6 C56 C57 4.3(3) . . . . ?
C47 N6 C56 C55 1.2(2) . . . . ?
C64 N6 C56 C55 -177.71(16) . . . . ?
C58 C57 C56 N6 177.4(2) . . . . ?
C58 C57 C56 C55 -0.4(3) . . . . ?
C60 C55 C56 N6 -177.84(17) . . . . ?
C48 C55 C56 N6 -0.5(2) . . . . ?
C60 C55 C56 C57 0.3(3) . . . . ?
C48 C55 C56 C57 177.64(18) . . . . ?
C50 C51 C52 C53 -0.8(3) . . . . ?
C54 C53 C52 C51 0.3(3) . . . . ?
C55 C60 C59 C58 0.2(3) . . . . ?
C57 C58 C59 C60 -0.2(3) . . . . ?
